data_9016605
loop_
_publ_author_name
'Li, G.'
'Sh, N.'
'Xiong, M.'
'Ma, Z.'
'Bai, W.'
'Fang, Q.'

_publ_section_title
;
 Rietveld structure refinement of new mineral luobusaite (beta-FeSi2)
;
_journal_name_full 'Journal of Mineralogy and Petrology'
_journal_page_first 1
_journal_page_last 5
_journal_volume 27
_journal_year 2007
_chemical_formula_sum 'Fe0.96 Si2'
_chemical_name_mineral Luobusaite
_space_group_IT_number 64
_symmetry_space_group_name_Hall '-C 2ac 2'
_symmetry_space_group_name_H-M 'C m c e'
_cell_angle_alpha 90
_cell_angle_beta 90
_cell_angle_gamma 90
_cell_length_a 9.8362
_cell_length_b 7.8301
_cell_length_c 7.8655
_cell_formula_units_Z 16
_cell_volume 605.788
_database_code_amcsd 0019737
_exptl_crystal_density_diffrn 4.815
_cod_original_formula_sum 'Fe.96 Si2'
_cod_database_code 9016605

loop_
_space_group_symop_operation_xyz
x,y,z
1/2+x,1/2+y,z
x,1/2-y,1/2+z
1/2+x,-y,1/2+z
-x,1/2+y,1/2-z
1/2-x,+y,1/2-z
-x,y,z
1/2-x,1/2+y,z
x,-y,-z
1/2+x,1/2-y,-z
x,1/2+y,1/2-z
1/2+x,+y,1/2-z
-x,1/2-y,1/2+z
1/2-x,-y,1/2+z
-x,-y,-z
1/2-x,1/2-y,-z

loop_
_atom_site_label
_atom_site_fract_x
_atom_site_fract_y
_atom_site_fract_z
_atom_site_occupancy
_atom_site_U_iso_or_equiv
Fe1 0.77885 0.00000 0.00000 1.00000 0.00146
Fe2 0.00000 0.20284 0.80213 0.92000 0.00166
Si1 0.11806 0.26176 0.05338 1.00000 0.00382
Si2 0.36256 0.05784 0.21333 1.00000 0.00485

loop_
_cod_related_entry_id
_cod_related_entry_database
_cod_related_entry_code
1 AMCSD 0019737
